data_2202646
loop_
_publ_author_name
'Zeller, Matthias'
'Hunter, Allen D.'

_publ_section_title
;
 1,4-Diisocyano-2,5-dimethylbenzene
;
_journal_issue 11
_journal_name_full 'Acta Crystallographica Section E'
_journal_page_first o1653
_journal_page_last o1654
_journal_paper_doi 10.1107/S1600536803020075
_journal_volume 59
_journal_year 2003
_chemical_formula_moiety 'C10 H8 N2'
_chemical_formula_sum 'C10 H8 N2'
_chemical_formula_weight 156.18
_chemical_name_common 1,4-diisonitrile-2,5-dimethylbenzene
_chemical_name_systematic 1,4-diisonitrile-2,5-dimethylbenzene
_space_group_IT_number 14
_symmetry_cell_setting monoclinic
_symmetry_space_group_name_Hall '-P 2ybc'
_symmetry_space_group_name_H-M 'P 1 21/c 1'
_atom_sites_solution_hydrogens geom
_atom_sites_solution_primary direct
_atom_sites_solution_secondary difmap
_cell_angle_alpha 90.00
_cell_angle_beta 91.690(4)
_cell_angle_gamma 90.00
_cell_formula_units_Z 2
_cell_length_a 3.9754(9)
_cell_length_b 9.263(2)
_cell_length_c 11.591(3)
_cell_measurement_reflns_used 2218
_cell_measurement_temperature 100(2)
_cell_measurement_theta_max 28.282
_cell_measurement_theta_min 2.8155
_cell_volume 426.64(17)
_computing_cell_refinement 'SAINT-Plus (Bruker 1997-1999)'
_computing_data_collection 'SMART(Bruker 1997-2000)'
_computing_data_reduction SAINT-Plus
_computing_molecular_graphics SHELXL97
_computing_publication_material 'Please supply'
_computing_structure_refinement 'SHELXL97 (Sheldrick, 1997)'
_computing_structure_solution 'SHELXS97 (Sheldrick, 1997)'
_diffrn_ambient_temperature 100(2)
_diffrn_measured_fraction_theta_full 0.997
_diffrn_measured_fraction_theta_max 0.997
_diffrn_measurement_device_type 'Bruker AXS SMART APEX CCD diffractometer'
_diffrn_measurement_method '\w scans'
_diffrn_radiation_monochromator graphite
_diffrn_radiation_source 'fine-focus sealed tube'
_diffrn_radiation_type 'Mo K\a'
_diffrn_radiation_wavelength 0.71073
_diffrn_reflns_av_R_equivalents 0.0443
_diffrn_reflns_av_sigmaI/netI 0.0361
_diffrn_reflns_limit_h_max 5
_diffrn_reflns_limit_h_min -5
_diffrn_reflns_limit_k_max 12
_diffrn_reflns_limit_k_min -12
_diffrn_reflns_limit_l_max 15
_diffrn_reflns_limit_l_min -15
_diffrn_reflns_number 4084
_diffrn_reflns_theta_full 28.29
_diffrn_reflns_theta_max 28.29
_diffrn_reflns_theta_min 2.82
_diffrn_standards_decay_% stable
_diffrn_standards_number 0
_exptl_absorpt_coefficient_mu 0.075
_exptl_absorpt_correction_type none
_exptl_crystal_colour colourless
_exptl_crystal_density_diffrn 1.216
_exptl_crystal_density_meas ?
_exptl_crystal_density_method 'not measured'
_exptl_crystal_description block
_exptl_crystal_F_000 164
_exptl_crystal_size_max 0.3
_exptl_crystal_size_mid 0.2
_exptl_crystal_size_min 0.2
_refine_diff_density_max 0.319
_refine_diff_density_min -0.191
_refine_ls_extinction_method none
_refine_ls_goodness_of_fit_ref 1.028
_refine_ls_hydrogen_treatment refall
_refine_ls_matrix_type full
_refine_ls_number_parameters 71
_refine_ls_number_reflns 1069
_refine_ls_number_restraints 0
_refine_ls_restrained_S_all 1.028
_refine_ls_R_factor_all 0.0606
_refine_ls_R_factor_gt 0.0483
_refine_ls_shift/su_max 0.000
_refine_ls_shift/su_mean 0.000
_refine_ls_structure_factor_coef Fsqd
_refine_ls_weighting_details 'calc w = 1/[\s^2^(Fo^2^)+(0.0698P)^2^+0.6662P] where P = (Fo^2^+2Fc^2^)/3'
_refine_ls_weighting_scheme calc
_refine_ls_wR_factor_gt 0.1263
_refine_ls_wR_factor_ref 0.1310
_reflns_number_gt 827
_reflns_number_total 1069
_reflns_threshold_expression >2sigma(I)
_cod_data_source_file fl6058.cif
_cod_data_source_block I
_cod_depositor_comments
;
The following automatic conversions were performed:

'_exptl_crystal_density_meas' value 'not measured' was changed to '?'
- the value is perceived as not measured.

Automatic conversion script
Id: cif_fix_values 3008 2015-01-20 13:52:24Z robertas 
;
_cod_original_sg_symbol_H-M 'P 21/c'
_cod_database_code 2202646
_cod_database_fobs_code 2202646

loop_
_symmetry_equiv_pos_as_xyz
'x, y, z'
'-x, y+1/2, -z+1/2'
'-x, -y, -z'
'x, -y-1/2, z-1/2'

loop_
_atom_site_label
_atom_site_fract_x
_atom_site_fract_y
_atom_site_fract_z
_atom_site_U_iso_or_equiv
_atom_site_adp_type
_atom_site_calc_flag
_atom_site_refinement_flags
_atom_site_occupancy
_atom_site_disorder_assembly
_atom_site_disorder_group
_atom_site_type_symbol
N1 0.1955(3) 0.57034(12) 0.70445(9) 0.0253(3) Uani d . 1 . . N
C3 0.3709(3) 0.39095(14) 0.56848(11) 0.0223(3) Uani d . 1 . . C
H3 0.271(4) 0.3194(16) 0.6174(13) 0.019(3) Uiso d . 1 . . H
C2 0.3513(3) 0.53568(14) 0.60064(10) 0.0218(3) Uani d . 1 . . C
C5 0.5458(4) 0.19647(15) 0.42952(14) 0.0297(4) Uani d . 1 . . C
H5A 0.416(5) 0.137(2) 0.4807(17) 0.046(5) Uiso d . 1 . . H
H5B 0.776(5) 0.163(2) 0.4300(16) 0.050(6) Uiso d . 1 . . H
H5C 0.440(5) 0.181(2) 0.3488(19) 0.051(5) Uiso d . 1 . . H
C4 0.5215(3) 0.35178(14) 0.46631(11) 0.0223(3) Uani d . 1 . . C
C1 0.0666(4) 0.60272(16) 0.78962(13) 0.0327(4) Uani d . 1 . . C

loop_
_atom_site_aniso_label
_atom_site_aniso_U_11
_atom_site_aniso_U_22
_atom_site_aniso_U_33
_atom_site_aniso_U_12
_atom_site_aniso_U_13
_atom_site_aniso_U_23
N1 0.0280(6) 0.0240(6) 0.0238(6) 0.0020(5) 0.0006(5) 0.0007(4)
C3 0.0238(7) 0.0196(6) 0.0236(7) -0.0017(5) 0.0004(5) 0.0035(5)
C2 0.0213(6) 0.0233(7) 0.0208(6) 0.0008(5) 0.0008(5) 0.0002(5)
C5 0.0377(9) 0.0191(6) 0.0323(8) 0.0008(6) 0.0019(6) -0.0025(6)
C4 0.0230(6) 0.0192(7) 0.0245(7) 0.0005(5) -0.0021(5) 0.0001(5)
C1 0.0357(8) 0.0329(8) 0.0299(8) 0.0059(6) 0.0048(6) -0.0007(6)

loop_
_atom_type_symbol
_atom_type_description
_atom_type_scat_dispersion_real
_atom_type_scat_dispersion_imag
_atom_type_scat_source
C C 0.0033 0.0016 'International Tables Vol C Tables 4.2.6.8 and 6.1.1.4'
H H 0.0000 0.0000 'International Tables Vol C Tables 4.2.6.8 and 6.1.1.4'
N N 0.0061 0.0033 'International Tables Vol C Tables 4.2.6.8 and 6.1.1.4'

loop_
_geom_angle_atom_site_label_1
_geom_angle_atom_site_label_2
_geom_angle_atom_site_label_3
_geom_angle_site_symmetry_1
_geom_angle_site_symmetry_3
_geom_angle
_geom_angle_publ_flag
C1 N1 C2 . . 178.26(14) yes
C4 C3 C2 . . 120.49(12) yes
C4 C3 H3 . . 121.1(9) no
C2 C3 H3 . . 118.4(9) no
C3 C2 C4 . 3_666 122.88(12) yes
C3 C2 N1 . . 118.53(12) yes
C4 C2 N1 3_666 . 118.59(12) yes
C4 C5 H5A . . 109.5(12) no
C4 C5 H5B . . 111.9(12) no
H5A C5 H5B . . 109.5(17) no
C4 C5 H5C . . 111.2(11) no
H5A C5 H5C . . 105.6(16) no
H5B C5 H5C . . 109.0(16) no
C3 C4 C2 . 3_666 116.64(12) yes
C3 C4 C5 . . 121.58(12) yes
C2 C4 C5 3_666 . 121.79(13) yes

loop_
_geom_bond_atom_site_label_1
_geom_bond_atom_site_label_2
_geom_bond_site_symmetry_2
_geom_bond_distance
_geom_bond_publ_flag
N1 C1 . 1.1648(19) yes
N1 C2 . 1.4066(17) yes
C3 C4 . 1.391(2) yes
C3 C2 . 1.3944(19) yes
C3 H3 . 0.965(16) no
C2 C4 3_666 1.4027(18) yes
C5 C4 . 1.5044(19) yes
C5 H5A . 0.97(2) no
C5 H5B . 0.96(2) no
C5 H5C . 1.02(2) no
